data_7717026
loop_
_publ_author_name
'Schulz, Annika'
'Hadlington, Terrance J.'

_publ_section_title
;
 Analogous carbene-stabilised
 [M<sup>I</sup>-(&#x3b7;<sup>6</sup>-tol)]<sup>+</sup> cations (M = Fe,
 Co, Ni): synthetic access and [carbene&#xb7;M<sup>I</sup>]<sup>+</sup>
 transfer.
;
_journal_issue 38
_journal_name_full 'Dalton transactions (Cambridge, England : 2003)'
_journal_page_first 15795
_journal_page_last 15800
_journal_paper_doi 10.1039/d4dt02372b
_journal_volume 53
_journal_year 2024
_chemical_formula_moiety 'C32 H12 B F24, C54 H72 N4 Ni'
_chemical_formula_sum 'C86 H84 B F24 N4 Ni'
_chemical_formula_weight 1699.09
_space_group_crystal_system monoclinic
_space_group_IT_number 14
_space_group_name_Hall '-P 2yn'
_space_group_name_H-M_alt 'P 1 21/n 1'
_atom_sites_solution_hydrogens geom
_audit_creation_method SHELXL-2018/3
_audit_update_record
;
2024-08-14 deposited with the CCDC.	2024-09-13 downloaded from the CCDC.
;
_cell_angle_alpha 90
_cell_angle_beta 90.40(3)
_cell_angle_gamma 90
_cell_formula_units_Z 4
_cell_length_a 16.690(3)
_cell_length_b 28.580(6)
_cell_length_c 17.900(4)
_cell_measurement_reflns_used 2000
_cell_measurement_temperature 150(2)
_cell_measurement_theta_max 32.50
_cell_measurement_theta_min 1.92
_cell_volume 8538(3)
_computing_structure_refinement 'SHELXL-2018/3 (Sheldrick, 2018)'
_computing_structure_solution 'SHELXT 2018/2 (Sheldrick, 2018)'
_diffrn_ambient_temperature 150(2)
_diffrn_detector Pilatus300K
_diffrn_detector_area_resol_mean 5.81
_diffrn_measured_fraction_theta_full 0.999
_diffrn_measured_fraction_theta_max 0.999
_diffrn_measurement_device_type 'STOE StadiVari'
_diffrn_measurement_method '\w scans'
_diffrn_radiation_collimation '0.6 mm diameter'
_diffrn_radiation_monochromator 'Graded multilayer mirror'
_diffrn_radiation_type 'Mo K\a'
_diffrn_radiation_wavelength 0.71073
_diffrn_reflns_av_R_equivalents 0.0587
_diffrn_reflns_av_unetI/netI 0.0574
_diffrn_reflns_Laue_measured_fraction_full 0.999
_diffrn_reflns_Laue_measured_fraction_max 0.999
_diffrn_reflns_limit_h_max 20
_diffrn_reflns_limit_h_min -20
_diffrn_reflns_limit_k_max 35
_diffrn_reflns_limit_k_min -29
_diffrn_reflns_limit_l_max 22
_diffrn_reflns_limit_l_min -21
_diffrn_reflns_number 93781
_diffrn_reflns_point_group_measured_fraction_full 0.999
_diffrn_reflns_point_group_measured_fraction_max 0.999
_diffrn_reflns_theta_full 25.242
_diffrn_reflns_theta_max 25.999
_diffrn_reflns_theta_min 1.876
_diffrn_source 'Genix 3D HF Mo'
_diffrn_source_current 1.000
_diffrn_source_power 0.050
_diffrn_source_voltage 50
_exptl_absorpt_coefficient_mu 0.325
_exptl_absorpt_correction_T_max 1.000
_exptl_absorpt_correction_T_min 0.875
_exptl_absorpt_correction_type empirical
_exptl_absorpt_process_details 'STOE X-AREA 1.76'
_exptl_crystal_colour colourless
_exptl_crystal_density_diffrn 1.322
_exptl_crystal_description block
_exptl_crystal_F_000 3508
_exptl_crystal_size_max 0.41
_exptl_crystal_size_mid 0.32
_exptl_crystal_size_min 0.31
_refine_diff_density_max 0.843
_refine_diff_density_min -0.477
_refine_diff_density_rms 0.060
_refine_ls_extinction_method none
_refine_ls_goodness_of_fit_ref 1.039
_refine_ls_hydrogen_treatment constr
_refine_ls_matrix_type full
_refine_ls_number_parameters 1126
_refine_ls_number_reflns 16783
_refine_ls_number_restraints 66
_refine_ls_restrained_S_all 1.044
_refine_ls_R_factor_all 0.1380
_refine_ls_R_factor_gt 0.0718
_refine_ls_shift/su_max 0.002
_refine_ls_shift/su_mean 0.000
_refine_ls_structure_factor_coef Fsqd
_refine_ls_weighting_details 'w=1/[\s^2^(Fo^2^)+(0.1193P)^2^+1.2525P] where P=(Fo^2^+2Fc^2^)/3'
_refine_ls_weighting_scheme calc
_refine_ls_wR_factor_gt 0.1942
_refine_ls_wR_factor_ref 0.2316
_reflns_Friedel_coverage 0.000
_reflns_number_gt 8626
_reflns_number_total 16783
_reflns_threshold_expression 'I > 2\s(I)'
_cod_data_source_file d4dt02372b2.cif
_cod_data_source_block 6
_cod_depositor_comments 'Adding full bibliography for 7717023--7717028.cif.'
_cod_original_sg_symbol_H-M 'P 21/n'
_cod_database_code 7717026
_shelx_shelxl_version_number 2018/3
_shelx_space_group_comment
;
The symmetry employed for this shelxl refinement is uniquely defined
by the following loop, which should always be used as a source of
symmetry information in preference to the above space-group names.
They are only intended as comments.
;

loop_
_space_group_symop_operation_xyz
'x, y, z'
'-x+1/2, y+1/2, -z+1/2'
'-x, -y, -z'
'x-1/2, -y-1/2, z-1/2'

loop_
_atom_site_label
_atom_site_type_symbol
_atom_site_fract_x
_atom_site_fract_y
_atom_site_fract_z
_atom_site_U_iso_or_equiv
_atom_site_adp_type
_atom_site_occupancy
_atom_site_site_symmetry_order
_atom_site_calc_flag
_atom_site_refinement_flags_posn
_atom_site_refinement_flags_adp
_atom_site_refinement_flags_occupancy
_atom_site_disorder_assembly
_atom_site_disorder_group
Ni1 Ni 0.75143(3) 0.55153(2) 0.75211(3) 0.04552(17) Uani 1 1 d . . . . .
N1 N 0.6850(2) 0.64780(11) 0.7393(2) 0.0484(8) Uani 1 1 d . . . . .
N2 N 0.7981(2) 0.64921(11) 0.79642(19) 0.0460(8) Uani 1 1 d . . . . .
F15 F 0.2110(3) 0.22183(12) 1.03135(16) 0.0998(11) Uani 1 1 d . . . . .
F18 F 0.2008(2) 0.05530(11) 0.7928(2) 0.1091(13) Uani 1 1 d . . . . .
F14 F 0.1785(2) 0.15124(14) 1.03581(18) 0.1046(12) Uani 1 1 d . . . . .
F13 F 0.2996(2) 0.16891(17) 1.04360(18) 0.1191(15) Uani 1 1 d . . . . .
C60 C 0.3803(2) 0.26236(13) 0.6578(2) 0.0409(9) Uani 1 1 d . . . . .
H60 H 0.407551 0.281218 0.693517 0.049 Uiso 1 1 calc R U . . .
F17 F 0.2810(3) 0.08150(11) 0.7118(2) 0.1291(17) Uani 1 1 d . . . . .
F16 F 0.3228(2) 0.05553(12) 0.8147(3) 0.1238(14) Uani 1 1 d . . . . .
C16 C 0.8763(2) 0.63792(13) 0.8291(2) 0.0417(9) Uani 1 1 d . . . . .
F3 F 0.51160(19) 0.30919(11) 0.5773(3) 0.1288(17) Uani 1 1 d . . . . .
F2 F 0.55425(19) 0.25027(17) 0.6321(2) 0.1385(19) Uani 1 1 d . . . . .
C63 C 0.2999(2) 0.30463(14) 0.7920(2) 0.0431(9) Uani 1 1 d . . . . .
C1 C 0.7462(2) 0.61921(14) 0.7614(2) 0.0422(9) Uani 1 1 d . . . . .
C58 C 0.3843(3) 0.22080(14) 0.5412(2) 0.0489(10) Uani 1 1 d . . . . .
H58 H 0.412510 0.210959 0.498009 0.059 Uiso 1 1 calc R U . . .
C55 C 0.3012(2) 0.24929(13) 0.6717(2) 0.0413(9) Uani 1 1 d . . . . .
C57 C 0.3052(2) 0.20704(12) 0.55250(19) 0.0482(10) Uani 1 1 d D . . . .
C59 C 0.4208(2) 0.24880(13) 0.5935(2) 0.0429(9) Uani 1 1 d . . . . .
F6 F 0.3136(2) 0.14945(14) 0.4576(2) 0.0945(14) Uani 0.826(4) 1 d D . P A 1
F1 F 0.5363(2) 0.24981(17) 0.5199(2) 0.1392(18) Uani 1 1 d . . . . .
C71 C 0.2528(2) 0.21365(14) 0.8020(2) 0.0435(9) Uani 1 1 d . . . . .
C19 C 1.0238(3) 0.62257(14) 0.8934(2) 0.0488(10) Uani 1 1 d . . . . .
H19 H 1.074682 0.616952 0.915729 0.059 Uiso 1 1 calc R U . . .
N4 N 0.7765(3) 0.45256(12) 0.7999(2) 0.0674(12) Uani 1 1 d . . . . .
C4 C 0.6157(2) 0.63519(13) 0.6947(2) 0.0456(10) Uani 1 1 d . . . . .
N3 N 0.7419(3) 0.45550(12) 0.6849(2) 0.0706(12) Uani 1 1 d . . . . .
C21 C 0.9436(2) 0.63828(13) 0.7831(2) 0.0444(9) Uani 1 1 d . . . . .
C83 C 0.0226(2) 0.29303(15) 0.7685(2) 0.0490(10) Uani 1 1 d . . . . .
C17 C 0.8798(2) 0.63177(13) 0.9068(2) 0.0435(9) Uani 1 1 d . . . . .
C75 C 0.2577(3) 0.12857(14) 0.8172(3) 0.0510(10) Uani 1 1 d . . . . .
C76 C 0.2598(2) 0.16858(15) 0.7727(2) 0.0473(10) Uani 1 1 d . . . . .
H76 H 0.266201 0.165034 0.720277 0.057 Uiso 1 1 calc R U . . .
C68 C 0.2808(3) 0.35161(15) 0.7768(2) 0.0508(10) Uani 1 1 d . . . . .
H68 H 0.238841 0.358353 0.742271 0.061 Uiso 1 1 calc R U . . .
C18 C 0.9560(3) 0.62328(14) 0.9372(2) 0.0495(10) Uani 1 1 d . . . . .
H18 H 0.961215 0.617851 0.989356 0.059 Uiso 1 1 calc R U . . .
C20 C 1.0179(3) 0.62996(14) 0.8176(2) 0.0479(10) Uani 1 1 d . . . . .
H20 H 1.064978 0.629420 0.788146 0.057 Uiso 1 1 calc R U . . .
C56 C 0.2647(2) 0.22147(14) 0.6160(2) 0.0470(10) Uani 1 1 d . . . . .
H56 H 0.210434 0.212268 0.622085 0.056 Uiso 1 1 calc R U . . .
C7 C 0.4813(3) 0.62060(17) 0.6083(3) 0.0615(12) Uani 1 1 d . . . . .
H7 H 0.434803 0.616067 0.578229 0.074 Uiso 1 1 calc R U . . .
C6 C 0.5554(3) 0.62297(15) 0.5757(3) 0.0553(11) Uani 1 1 d . . . . .
H6 H 0.559428 0.618912 0.523203 0.066 Uiso 1 1 calc R U . . .
F10 F 0.4843(3) 0.35842(13) 0.9781(2) 0.1139(17) Uani 0.826(4) 1 d D . P A 1
C62 C 0.5047(3) 0.26458(16) 0.5822(2) 0.0506(10) Uani 1 1 d . . . . .
F5 F 0.2136(3) 0.14592(17) 0.5282(2) 0.121(2) Uani 0.826(4) 1 d D . P A 1
C9 C 0.5409(3) 0.63208(14) 0.7303(2) 0.0510(10) Uani 1 1 d . . . . .
F8 F 0.2965(4) 0.44607(12) 0.7211(3) 0.167(2) Uani 1 1 d . . . . .
C5 C 0.6252(2) 0.63122(14) 0.6176(2) 0.0486(10) Uani 1 1 d . . . . .
C73 C 0.2409(3) 0.17640(16) 0.9249(2) 0.0516(11) Uani 1 1 d . . . . .
C72 C 0.2423(2) 0.21614(15) 0.8800(2) 0.0482(10) Uani 1 1 d . . . . .
H72 H 0.236027 0.245959 0.902660 0.058 Uiso 1 1 calc R U . . .
C25 C 0.9388(3) 0.64943(16) 0.7003(2) 0.0570(11) Uani 1 1 d . . . . .
H25 H 0.883411 0.642122 0.682049 0.068 Uiso 1 1 calc R U . . .
C28 C 0.7556(3) 0.48396(15) 0.7451(3) 0.0577(12) Uani 1 1 d . . . . .
F7 F 0.2289(3) 0.44932(13) 0.8180(4) 0.164(2) Uani 1 1 d . . . . .
F9 F 0.3475(3) 0.46942(12) 0.8199(3) 0.154(2) Uani 1 1 d . . . . .
C74 C 0.2483(3) 0.13199(15) 0.8931(3) 0.0558(12) Uani 1 1 d . . . . .
H74 H 0.246819 0.104711 0.923389 0.067 Uiso 1 1 calc R U . . .
C78 C 0.2639(3) 0.08101(17) 0.7819(3) 0.0685(14) Uani 1 1 d . . . . .
C31 C 0.8003(3) 0.46270(14) 0.8761(3) 0.0573(12) Uani 1 1 d . . . . .
C77 C 0.2335(3) 0.18018(18) 1.0076(3) 0.0615(12) Uani 1 1 d . . . . .
C36 C 0.8821(3) 0.46380(14) 0.8925(3) 0.0556(12) Uani 1 1 d . . . . .
C67 C 0.3214(3) 0.38843(15) 0.8106(3) 0.0554(11) Uani 1 1 d . . . . .
C8 C 0.4742(3) 0.62475(16) 0.6843(3) 0.0567(11) Uani 1 1 d . . . . .
H8 H 0.422668 0.622590 0.706176 0.068 Uiso 1 1 calc R U . . .
C43 C 0.7121(3) 0.46910(15) 0.6117(3) 0.0627(13) Uani 1 1 d . . . . .
B1 B 0.2527(3) 0.26120(15) 0.7489(3) 0.0409(10) Uani 1 1 d . . . . .
C22 C 0.8063(3) 0.63455(15) 0.9556(2) 0.0526(11) Uani 1 1 d . . . . .
H22 H 0.765709 0.653922 0.928291 0.063 Uiso 1 1 calc R U . . .
C48 C 0.7657(3) 0.47866(17) 0.5558(4) 0.0727(15) Uani 1 1 d . . . . .
C64 C 0.3624(3) 0.29758(15) 0.8424(3) 0.0528(11) Uani 1 1 d . . . . .
H64 H 0.378808 0.266436 0.853030 0.063 Uiso 1 1 calc R U . . .
C3 C 0.7700(3) 0.69445(15) 0.7969(3) 0.0578(12) Uani 1 1 d . . . . .
H3 H 0.795476 0.721055 0.818233 0.069 Uiso 1 1 calc R U . . .
C13 C 0.5301(3) 0.63680(16) 0.8142(3) 0.0608(12) Uani 1 1 d . . . . .
H13 H 0.583065 0.645499 0.836759 0.073 Uiso 1 1 calc R U . . .
C35 C 0.9038(3) 0.46770(16) 0.9676(3) 0.0661(13) Uani 1 1 d . . . . .
H35 H 0.958926 0.468440 0.981179 0.079 Uiso 1 1 calc R U . . .
C10 C 0.7053(3) 0.63703(16) 0.5800(3) 0.0555(11) Uani 1 1 d . . . . .
H10 H 0.747932 0.624387 0.614000 0.067 Uiso 1 1 calc R U . . .
C2 C 0.6983(3) 0.69327(15) 0.7608(3) 0.0598(12) Uani 1 1 d . . . . .
H2 H 0.663696 0.719115 0.752002 0.072 Uiso 1 1 calc R U . . .
C66 C 0.3818(3) 0.38022(17) 0.8611(3) 0.0652(13) Uani 1 1 d . . . . .
H66 H 0.409562 0.405399 0.884316 0.078 Uiso 1 1 calc R U . . .
C32 C 0.7409(3) 0.46676(15) 0.9304(4) 0.0690(14) Uani 1 1 d D . . . .
C45 C 0.6014(4) 0.47408(18) 0.5275(3) 0.0766(16) Uani 1 1 d . . . . .
H45 H 0.545664 0.472662 0.516707 0.092 Uiso 1 1 calc R U . . .
C44 C 0.6281(3) 0.46607(16) 0.6003(3) 0.0641(13) Uani 1 1 d . . . . .
C40 C 0.9441(3) 0.46095(16) 0.8318(3) 0.0659(13) Uani 1 1 d . . . . .
H40 H 0.918836 0.444781 0.788050 0.079 Uiso 1 1 calc R U . . .
C47 C 0.7342(4) 0.48674(18) 0.4851(3) 0.0785(16) Uani 1 1 d . . . . .
H47 H 0.769141 0.494401 0.445318 0.094 Uiso 1 1 calc R U . . .
C65 C 0.4016(3) 0.33385(16) 0.8774(2) 0.0705(14) Uani 1 1 d D . . . .
C33 C 0.7660(4) 0.47058(18) 1.0048(4) 0.0797(16) Uani 1 1 d . . . . .
H33 H 0.727443 0.473240 1.043357 0.096 Uiso 1 1 calc R U . . .
F4 F 0.2207(4) 0.20108(13) 0.4474(3) 0.178(4) Uani 0.826(4) 1 d D . P A 1
C70 C 0.2983(4) 0.43752(18) 0.7921(4) 0.0829(18) Uani 1 1 d . . . . .
C46 C 0.6535(4) 0.48387(19) 0.4718(3) 0.0838(18) Uani 1 1 d . . . . .
H46 H 0.633580 0.488824 0.422595 0.101 Uiso 1 1 calc R U . . .
C34 C 0.8464(4) 0.47050(18) 1.0225(3) 0.0768(16) Uani 1 1 d . . . . .
H34 H 0.862580 0.472418 1.073380 0.092 Uiso 1 1 calc R U . . .
F11 F 0.5339(3) 0.3095(3) 0.9004(4) 0.200(4) Uani 0.826(4) 1 d D . P A 1
C41 C 0.9683(4) 0.50983(18) 0.8065(4) 0.0870(18) Uani 1 1 d . . . . .
H41A H 0.921171 0.526367 0.787081 0.130 Uiso 1 1 calc R U . . .
H41B H 1.008686 0.507390 0.767233 0.130 Uiso 1 1 calc R U . . .
H41C H 0.990718 0.527155 0.849070 0.130 Uiso 1 1 calc R U . . .
C49 C 0.5703(3) 0.45596(18) 0.6617(3) 0.0769(16) Uani 1 1 d . . . . .
H49 H 0.601466 0.442007 0.704150 0.092 Uiso 1 1 calc R U . . .
C24 C 0.8221(3) 0.65825(19) 1.0302(3) 0.0749(15) Uani 1 1 d . . . . .
H24A H 0.857804 0.638606 1.060535 0.112 Uiso 1 1 calc R U . . .
H24B H 0.771351 0.662724 1.056385 0.112 Uiso 1 1 calc R U . . .
H24C H 0.847464 0.688709 1.021729 0.112 Uiso 1 1 calc R U . . .
C42 C 1.0201(4) 0.4331(2) 0.8538(4) 0.0913(19) Uani 1 1 d . . . . .
H42A H 1.049242 0.449934 0.893271 0.137 Uiso 1 1 calc R U . . .
H42B H 1.054625 0.429700 0.810094 0.137 Uiso 1 1 calc R U . . .
H42C H 1.004714 0.402098 0.872102 0.137 Uiso 1 1 calc R U . . .
C29 C 0.7773(4) 0.40711(17) 0.7735(4) 0.096(2) Uani 1 1 d . . . . .
H29 H 0.791213 0.379878 0.801113 0.116 Uiso 1 1 calc R U . . .
C30 C 0.7548(4) 0.40878(18) 0.7012(4) 0.101(2) Uani 1 1 d . . . . .
H30 H 0.748881 0.383038 0.668053 0.121 Uiso 1 1 calc R U . . .
C27 C 0.9986(4) 0.6215(2) 0.6539(3) 0.104(2) Uani 1 1 d . . . . .
H27A H 1.052280 0.634809 0.660190 0.156 Uiso 1 1 calc R U . . .
H27B H 0.982938 0.622813 0.601035 0.156 Uiso 1 1 calc R U . . .
H27C H 0.998850 0.588803 0.670595 0.156 Uiso 1 1 calc R U . . .
C37 C 0.6524(3) 0.46676(19) 0.9020(4) 0.075(2) Uani 0.826(4) 1 d D . P A 1
H37 H 0.650807 0.484692 0.854030 0.090 Uiso 0.826(4) 1 calc R U P A 1
C52 C 0.8577(7) 0.4801(4) 0.5745(7) 0.114(5) Uani 0.826(4) 1 d D . P A 1
H52 H 0.865927 0.471390 0.628127 0.136 Uiso 0.826(4) 1 calc R U P A 1
C50 C 0.5309(4) 0.5006(2) 0.6905(4) 0.0926(19) Uani 1 1 d . . . . .
H50A H 0.572262 0.522264 0.708321 0.139 Uiso 1 1 calc R U . . .
H50B H 0.494771 0.492835 0.731587 0.139 Uiso 1 1 calc R U . . .
H50C H 0.500235 0.515304 0.649890 0.139 Uiso 1 1 calc R U . . .
C23 C 0.7704(4) 0.5875(2) 0.9672(4) 0.108(2) Uani 1 1 d . . . . .
H23A H 0.757231 0.573496 0.918631 0.161 Uiso 1 1 calc R U . . .
H23B H 0.721434 0.590528 0.996753 0.161 Uiso 1 1 calc R U . . .
H23C H 0.808712 0.567445 0.993771 0.161 Uiso 1 1 calc R U . . .
C12 C 0.7230(4) 0.68841(18) 0.5651(4) 0.093(2) Uani 1 1 d . . . . .
H12A H 0.682059 0.701226 0.531380 0.140 Uiso 1 1 calc R U . . .
H12B H 0.775836 0.691353 0.541971 0.140 Uiso 1 1 calc R U . . .
H12C H 0.722592 0.705729 0.612348 0.140 Uiso 1 1 calc R U . . .
F12 F 0.4446(5) 0.2874(2) 0.9788(4) 0.245(6) Uani 0.826(4) 1 d D . P A 1
C11 C 0.7103(4) 0.6114(2) 0.5052(4) 0.106(2) Uani 1 1 d . . . . .
H11A H 0.694845 0.578626 0.511950 0.159 Uiso 1 1 calc R U . . .
H11B H 0.765308 0.612974 0.486541 0.159 Uiso 1 1 calc R U . . .
H11C H 0.673936 0.626270 0.469079 0.159 Uiso 1 1 calc R U . . .
C15 C 0.4709(4) 0.6723(3) 0.8366(3) 0.119(3) Uani 1 1 d . . . . .
H15A H 0.496416 0.703191 0.837725 0.178 Uiso 1 1 calc R U . . .
H15B H 0.450559 0.664760 0.886415 0.178 Uiso 1 1 calc R U . . .
H15C H 0.426384 0.672582 0.800648 0.178 Uiso 1 1 calc R U . . .
C51 C 0.5054(4) 0.4210(2) 0.6396(4) 0.113(2) Uani 1 1 d . . . . .
H51A H 0.468675 0.435606 0.603564 0.170 Uiso 1 1 calc R U . . .
H51B H 0.475606 0.411598 0.684119 0.170 Uiso 1 1 calc R U . . .
H51C H 0.530211 0.393439 0.616944 0.170 Uiso 1 1 calc R U . . .
C26 C 0.9551(6) 0.7002(2) 0.6866(3) 0.128(3) Uani 1 1 d . . . . .
H26A H 0.919916 0.719208 0.718008 0.192 Uiso 1 1 calc R U . . .
H26B H 0.944953 0.707485 0.633922 0.192 Uiso 1 1 calc R U . . .
H26C H 1.011154 0.707107 0.699027 0.192 Uiso 1 1 calc R U . . .
C38 C 0.5981(5) 0.4917(3) 0.9564(4) 0.109(3) Uani 0.826(4) 1 d D . P A 1
H38A H 0.596973 0.474386 1.003705 0.163 Uiso 0.826(4) 1 calc R U P A 1
H38B H 0.543735 0.493387 0.935471 0.163 Uiso 0.826(4) 1 calc R U P A 1
H38C H 0.618284 0.523387 0.965409 0.163 Uiso 0.826(4) 1 calc R U P A 1
C54 C 0.8895(10) 0.5291(4) 0.5620(10) 0.221(10) Uani 0.826(4) 1 d D . P A 1
H54A H 0.946851 0.530000 0.573936 0.332 Uiso 0.826(4) 1 calc R U P A 1
H54B H 0.860942 0.551099 0.594408 0.332 Uiso 0.826(4) 1 calc R U P A 1
H54C H 0.881144 0.538032 0.509669 0.332 Uiso 0.826(4) 1 calc R U P A 1
C14 C 0.5044(9) 0.5901(3) 0.8473(4) 0.223(7) Uani 1 1 d . . . . .
H14A H 0.505468 0.592199 0.901977 0.335 Uiso 1 1 calc R U . . .
H14B H 0.541306 0.565544 0.831039 0.335 Uiso 1 1 calc R U . . .
H14C H 0.450004 0.582654 0.830296 0.335 Uiso 1 1 calc R U . . .
C53 C 0.8997(8) 0.4445(4) 0.5258(11) 0.325(16) Uani 0.826(4) 1 d D . P A 1
H53A H 0.869950 0.440866 0.478706 0.487 Uiso 0.826(4) 1 calc R U P A 1
H53B H 0.901982 0.414363 0.551787 0.487 Uiso 0.826(4) 1 calc R U P A 1
H53C H 0.954177 0.455271 0.515267 0.487 Uiso 0.826(4) 1 calc R U P A 1
F19 F -0.04913(17) 0.24606(9) 0.85361(16) 0.0726(8) Uani 1 1 d . . . . .
F21 F -0.02158(19) 0.31542(10) 0.88730(16) 0.0811(9) Uani 1 1 d . . . . .
F20 F -0.11245(17) 0.30198(12) 0.80407(17) 0.0861(10) Uani 1 1 d . . . . .
C84 C 0.0991(2) 0.27554(13) 0.7824(2) 0.0433(9) Uani 1 1 d . . . . .
H84 H 0.109707 0.261157 0.829316 0.052 Uiso 1 1 calc R U . . .
C79 C 0.1609(2) 0.27825(14) 0.7304(2) 0.0444(9) Uani 1 1 d . . . . .
C86 C -0.0394(3) 0.28902(16) 0.8275(3) 0.0547(11) Uani 1 1 d . . . . .
F22 F -0.03086(17) 0.3385(2) 0.5545(2) 0.134(3) Uani 0.826(4) 1 d D . P A 1
C80 C 0.1405(3) 0.29936(18) 0.6625(3) 0.0629(13) Uani 1 1 d . . . . .
H80 H 0.180930 0.303211 0.625854 0.076 Uiso 1 1 calc R U . . .
F23 F 0.0747(4) 0.3810(2) 0.5687(4) 0.194(4) Uani 0.826(4) 1 d D . P A 1
C82 C 0.0036(3) 0.31317(18) 0.7006(3) 0.0686(14) Uani 1 1 d . . . . .
H82 H -0.048455 0.325400 0.691113 0.082 Uiso 1 1 calc R U . . .
F24 F 0.0828(3) 0.3138(3) 0.5161(2) 0.180(4) Uani 0.826(4) 1 d D . P A 1
C81 C 0.0630(3) 0.31502(18) 0.6464(2) 0.0764(16) Uani 1 1 d D . . . .
C85 C 0.0466(2) 0.3370(2) 0.5724(3) 0.146(4) Uani 1 1 d D . . . .
F22A F -0.0107(13) 0.3697(7) 0.5754(7) 0.142(13) Uiso 0.174(4) 1 d D . P A 2
F23A F 0.1033(10) 0.3652(8) 0.5482(9) 0.114(10) Uiso 0.174(4) 1 d D . P A 2
F24A F 0.0271(16) 0.3070(4) 0.5189(5) 0.35(5) Uiso 0.174(4) 1 d D . P A 2
C69 C 0.4665(3) 0.32260(16) 0.9335(3) 0.134(4) Uani 1 1 d D . . . .
F12A F 0.4429(11) 0.3318(10) 1.0036(3) 0.26(3) Uiso 0.174(4) 1 d D . P A 2
F11A F 0.4896(13) 0.2783(4) 0.9316(12) 0.141(12) Uiso 0.174(4) 1 d D . P A 2
F10A F 0.5321(8) 0.3489(8) 0.9219(13) 0.227(19) Uiso 0.174(4) 1 d D . P A 2
F6A F 0.1833(3) 0.1812(5) 0.4994(7) 0.065(5) Uiso 0.174(4) 1 d D . P A 2
C61 C 0.2633(2) 0.17687(13) 0.4961(2) 0.0674(14) Uani 1 1 d D . . . .
F4A F 0.2832(9) 0.1884(5) 0.4258(3) 0.082(6) Uiso 0.174(4) 1 d D . P A 2
F5A F 0.2798(10) 0.13155(17) 0.5043(8) 0.113(8) Uiso 0.174(4) 1 d D . P A 2
C52A C 0.8535(16) 0.4799(9) 0.5589(15) 0.026(6) Uiso 0.174(4) 1 d D . P A 2
H52A H 0.864795 0.458086 0.601322 0.031 Uiso 0.174(4) 1 calc R U P A 2
C54A C 0.888(2) 0.5255(8) 0.5891(14) 0.039(6) Uiso 0.174(4) 1 d D . P A 2
H54D H 0.939712 0.519504 0.612775 0.058 Uiso 0.174(4) 1 calc R U P A 2
H54E H 0.850823 0.538655 0.625959 0.058 Uiso 0.174(4) 1 calc R U P A 2
H54F H 0.894331 0.547740 0.547902 0.058 Uiso 0.174(4) 1 calc R U P A 2
C53A C 0.9058(15) 0.4593(7) 0.4980(10) 0.022(4) Uiso 0.174(4) 1 d D . P A 2
H53D H 0.882027 0.429976 0.480077 0.032 Uiso 0.174(4) 1 calc R U P A 2
H53E H 0.959455 0.453099 0.518243 0.032 Uiso 0.174(4) 1 calc R U P A 2
H53F H 0.909588 0.481499 0.456477 0.032 Uiso 0.174(4) 1 calc R U P A 2
C37A C 0.6511(5) 0.4628(7) 0.9434(13) 0.053(8) Uiso 0.174(4) 1 d D . P A 2
H37A H 0.635813 0.440075 0.903371 0.064 Uiso 0.174(4) 1 calc R U P A 2
C38A C 0.6121(16) 0.5072(8) 0.9135(14) 0.061(8) Uiso 0.174(4) 1 d D . P A 2
H38D H 0.556219 0.500731 0.899786 0.092 Uiso 0.174(4) 1 calc R U P A 2
H38E H 0.641144 0.518037 0.869358 0.092 Uiso 0.174(4) 1 calc R U P A 2
H38F H 0.613714 0.531564 0.952081 0.092 Uiso 0.174(4) 1 calc R U P A 2
C39A C 0.6054(14) 0.4428(7) 1.0093(11) 0.052(6) Uiso 0.174(4) 1 d D . P A 2
H39A H 0.578722 0.468168 1.036153 0.079 Uiso 0.174(4) 1 calc R U P A 2
H39B H 0.642883 0.426752 1.043012 0.079 Uiso 0.174(4) 1 calc R U P A 2
H39C H 0.565235 0.420442 0.991027 0.079 Uiso 0.174(4) 1 calc R U P A 2
C39 C 0.6231(4) 0.4173(2) 0.8852(5) 0.113(3) Uani 0.826(4) 1 d D . P A 1
H39D H 0.660173 0.402084 0.850520 0.170 Uiso 0.826(4) 1 calc R U P A 1
H39E H 0.569586 0.418681 0.862466 0.170 Uiso 0.826(4) 1 calc R U P A 1
H39F H 0.620870 0.399266 0.931689 0.170 Uiso 0.826(4) 1 calc R U P A 1

loop_
_atom_site_aniso_label
_atom_site_aniso_U_11
_atom_site_aniso_U_22
_atom_site_aniso_U_33
_atom_site_aniso_U_23
_atom_site_aniso_U_13
_atom_site_aniso_U_12
Ni1 0.0417(3) 0.0406(3) 0.0541(3) -0.0014(2) -0.0133(2) 0.0033(2)
N1 0.0403(19) 0.0415(18) 0.063(2) -0.0015(16) -0.0179(17) 0.0037(15)
N2 0.0420(19) 0.0437(18) 0.052(2) -0.0021(15) -0.0106(16) 0.0030(15)
F15 0.158(3) 0.091(2) 0.0508(18) 0.0108(15) 0.0090(19) 0.027(2)
F18 0.093(3) 0.072(2) 0.163(4) -0.025(2) 0.024(2) -0.0284(19)
F14 0.106(3) 0.136(3) 0.072(2) 0.021(2) 0.0211(19) -0.035(2)
F13 0.074(2) 0.224(5) 0.059(2) 0.014(2) -0.0165(17) 0.045(3)
C60 0.039(2) 0.043(2) 0.041(2) 0.0015(16) 0.0021(18) 0.0022(17)
F17 0.239(5) 0.0553(19) 0.094(3) -0.0089(17) 0.056(3) -0.009(2)
F16 0.110(3) 0.075(2) 0.186(4) -0.023(2) -0.024(3) 0.034(2)
C16 0.035(2) 0.044(2) 0.046(2) -0.0006(17) -0.0085(18) -0.0021(16)
F3 0.059(2) 0.060(2) 0.268(5) 0.021(2) 0.039(3) -0.0136(16)
F2 0.0433(18) 0.227(5) 0.145(4) 0.106(3) -0.029(2) -0.035(2)
C63 0.040(2) 0.049(2) 0.040(2) 0.0030(17) 0.0067(18) 0.0039(18)
C1 0.034(2) 0.048(2) 0.044(2) -0.0010(17) -0.0062(18) 0.0012(18)
C58 0.049(3) 0.052(2) 0.045(2) 0.0006(19) 0.008(2) 0.001(2)
C55 0.035(2) 0.049(2) 0.041(2) 0.0067(17) 0.0001(17) 0.0010(17)
C57 0.049(2) 0.048(2) 0.048(2) 0.0029(18) 0.000(2) -0.0051(19)
C59 0.037(2) 0.044(2) 0.047(2) 0.0040(18) 0.0063(18) 0.0020(17)
F6 0.102(3) 0.107(3) 0.075(3) -0.047(2) 0.014(2) -0.018(3)
F1 0.065(2) 0.226(5) 0.127(3) -0.080(3) 0.048(2) -0.052(3)
C71 0.036(2) 0.047(2) 0.047(2) 0.0054(18) 0.0032(18) 0.0026(17)
C19 0.039(2) 0.055(2) 0.052(3) -0.0014(19) -0.010(2) 0.0043(19)
N4 0.078(3) 0.041(2) 0.083(3) -0.0014(19) -0.045(2) 0.0034(19)
C4 0.039(2) 0.042(2) 0.056(3) -0.0002(18) -0.0144(19) 0.0030(17)
N3 0.082(3) 0.044(2) 0.085(3) -0.0091(19) -0.044(2) 0.012(2)
C21 0.045(2) 0.045(2) 0.043(2) -0.0012(17) -0.0048(19) -0.0030(18)
C83 0.039(2) 0.059(3) 0.049(3) 0.0072(19) 0.0048(19) -0.0004(19)
C17 0.040(2) 0.048(2) 0.042(2) -0.0005(17) -0.0034(18) -0.0004(18)
C75 0.042(2) 0.051(2) 0.060(3) 0.007(2) 0.008(2) -0.0001(19)
C76 0.037(2) 0.053(2) 0.052(3) 0.0061(19) 0.0046(19) -0.0023(18)
C68 0.044(2) 0.053(3) 0.055(3) 0.007(2) 0.010(2) 0.002(2)
C18 0.052(3) 0.056(2) 0.041(2) -0.0005(18) -0.014(2) 0.002(2)
C20 0.041(2) 0.052(2) 0.051(3) -0.0009(19) 0.001(2) -0.0019(19)
C56 0.039(2) 0.056(2) 0.046(2) 0.0020(19) -0.0008(19) -0.0075(19)
C7 0.043(3) 0.082(3) 0.060(3) -0.004(2) -0.015(2) 0.003(2)
C6 0.054(3) 0.062(3) 0.050(3) -0.001(2) -0.010(2) 0.007(2)
F10 0.146(4) 0.119(3) 0.075(3) -0.008(2) -0.051(3) -0.049(3)
C62 0.042(2) 0.061(3) 0.050(3) 0.002(2) 0.007(2) 0.003(2)
F5 0.141(4) 0.128(4) 0.095(3) -0.056(3) 0.046(3) -0.087(3)
C9 0.048(3) 0.051(2) 0.054(3) 0.003(2) -0.009(2) 0.0067(19)
F8 0.311(7) 0.060(2) 0.130(4) 0.037(2) -0.008(4) 0.029(3)
C5 0.042(2) 0.047(2) 0.057(3) 0.0027(19) -0.008(2) 0.0071(18)
C73 0.042(2) 0.064(3) 0.049(3) 0.013(2) 0.003(2) 0.003(2)
C72 0.039(2) 0.053(2) 0.052(3) 0.0077(19) -0.0038(19) 0.0025(19)
C25 0.057(3) 0.068(3) 0.046(3) 0.008(2) -0.001(2) -0.009(2)
C28 0.058(3) 0.049(2) 0.066(3) -0.004(2) -0.029(2) 0.007(2)
F7 0.109(3) 0.074(2) 0.310(7) 0.035(3) 0.070(4) 0.042(2)
F9 0.153(4) 0.052(2) 0.257(6) 0.011(3) -0.048(4) -0.012(2)
C74 0.041(2) 0.051(3) 0.075(3) 0.017(2) 0.004(2) 0.0040(19)
C78 0.067(3) 0.050(3) 0.089(4) 0.010(3) 0.003(3) -0.001(2)
C31 0.063(3) 0.039(2) 0.070(3) 0.010(2) -0.027(3) -0.005(2)
C77 0.062(3) 0.065(3) 0.057(3) 0.016(2) 0.000(3) 0.009(2)
C36 0.058(3) 0.043(2) 0.066(3) 0.007(2) -0.022(2) -0.003(2)
C67 0.054(3) 0.051(3) 0.062(3) 0.001(2) 0.019(2) 0.003(2)
C8 0.037(2) 0.071(3) 0.062(3) 0.004(2) -0.007(2) 0.003(2)
C43 0.069(3) 0.043(2) 0.076(3) -0.013(2) -0.034(3) 0.012(2)
B1 0.034(2) 0.044(2) 0.044(2) 0.000(2) 0.0011(19) 0.001(2)
C22 0.044(2) 0.062(3) 0.052(3) 0.000(2) 0.004(2) 0.002(2)
C48 0.065(3) 0.054(3) 0.099(4) -0.020(3) -0.021(3) 0.009(2)
C64 0.051(3) 0.048(2) 0.059(3) -0.005(2) -0.008(2) 0.002(2)
C3 0.059(3) 0.043(2) 0.071(3) -0.003(2) -0.019(2) 0.000(2)
C13 0.062(3) 0.068(3) 0.052(3) 0.001(2) -0.007(2) 0.012(2)
C35 0.067(3) 0.058(3) 0.073(4) 0.003(2) -0.030(3) 0.001(2)
C10 0.044(2) 0.063(3) 0.059(3) 0.009(2) 0.000(2) 0.005(2)
C2 0.050(3) 0.047(2) 0.082(3) -0.001(2) -0.026(2) 0.011(2)
C66 0.063(3) 0.057(3) 0.076(3) -0.017(2) 0.013(3) -0.011(2)
C32 0.064(3) 0.041(2) 0.101(4) 0.008(3) -0.020(3) -0.005(2)
C45 0.076(4) 0.076(4) 0.078(4) -0.024(3) -0.037(3) 0.026(3)
C44 0.064(3) 0.056(3) 0.072(3) -0.017(2) -0.021(3) 0.017(2)
C40 0.072(3) 0.053(3) 0.073(3) 0.000(2) -0.013(3) -0.003(2)
C47 0.088(4) 0.066(3) 0.081(4) -0.019(3) -0.018(3) 0.017(3)
C65 0.071(3) 0.066(3) 0.074(4) -0.008(3) -0.020(3) -0.003(3)
C33 0.088(4) 0.057(3) 0.095(5) 0.016(3) 0.007(4) 0.005(3)
F4 0.260(8) 0.081(3) 0.189(6) -0.023(4) -0.183(6) 0.011(4)
C70 0.077(4) 0.051(3) 0.122(6) 0.014(3) 0.016(4) -0.005(3)
C46 0.104(5) 0.078(4) 0.068(4) -0.027(3) -0.033(4) 0.030(3)
C34 0.101(5) 0.066(3) 0.063(3) 0.002(3) -0.019(3) 0.013(3)
F11 0.111(5) 0.182(6) 0.304(10) -0.106(7) -0.138(6) 0.060(5)
C41 0.077(4) 0.068(3) 0.115(5) 0.027(3) -0.005(3) -0.006(3)
C49 0.079(4) 0.068(3) 0.083(4) -0.017(3) -0.026(3) 0.010(3)
C24 0.072(3) 0.083(4) 0.070(4) -0.022(3) 0.023(3) -0.007(3)
C42 0.091(4) 0.073(4) 0.110(5) 0.017(3) 0.008(4) 0.021(3)
C29 0.127(5) 0.040(3) 0.121(5) 0.000(3) -0.076(4) 0.002(3)
C30 0.131(6) 0.049(3) 0.121(5) -0.020(3) -0.081(4) 0.009(3)
C27 0.129(6) 0.130(6) 0.053(3) -0.007(3) 0.000(4) 0.038(5)
C37 0.056(4) 0.072(4) 0.097(6) 0.027(4) -0.007(4) -0.002(3)
C52 0.082(6) 0.125(8) 0.134(10) -0.019(7) -0.041(6) 0.013(5)
C50 0.080(4) 0.087(4) 0.111(5) -0.034(4) 0.001(4) 0.002(3)
C23 0.124(6) 0.084(4) 0.115(5) -0.028(4) 0.065(4) -0.043(4)
C12 0.086(4) 0.066(3) 0.128(6) 0.005(3) 0.045(4) -0.008(3)
F12 0.333(11) 0.171(6) 0.227(9) 0.108(6) -0.225(9) -0.138(7)
C11 0.084(4) 0.099(5) 0.135(6) -0.040(4) 0.036(4) -0.009(4)
C15 0.127(6) 0.168(7) 0.062(4) -0.004(4) 0.000(4) 0.089(5)
C51 0.121(6) 0.080(4) 0.138(6) -0.035(4) 0.002(5) -0.023(4)
C26 0.241(10) 0.094(5) 0.049(3) 0.015(3) -0.001(5) -0.034(5)
C38 0.081(6) 0.129(7) 0.117(7) 0.029(6) 0.023(5) 0.017(5)
C54 0.127(11) 0.154(12) 0.38(3) -0.028(15) -0.030(15) -0.061(9)
C14 0.52(2) 0.093(6) 0.062(5) 0.015(4) 0.053(8) -0.037(9)
C53 0.083(8) 0.163(14) 0.73(5) -0.21(2) -0.105(17) 0.058(9)
F19 0.0682(18) 0.0638(17) 0.086(2) 0.0039(14) 0.0359(16) -0.0102(14)
F21 0.091(2) 0.086(2) 0.0663(19) -0.0209(15) 0.0298(16) -0.0346(17)
F20 0.0463(16) 0.133(3) 0.080(2) 0.0126(18) 0.0179(15) 0.0210(17)
C84 0.041(2) 0.048(2) 0.042(2) 0.0050(17) 0.0017(18) 0.0019(18)
C79 0.039(2) 0.053(2) 0.041(2) 0.0025(18) 0.0052(18) 0.0000(18)
C86 0.044(3) 0.059(3) 0.061(3) -0.001(2) 0.010(2) -0.002(2)
F22 0.044(2) 0.260(7) 0.097(3) 0.102(4) -0.004(2) 0.019(3)
C80 0.040(2) 0.098(4) 0.051(3) 0.028(2) 0.006(2) 0.005(2)
F23 0.095(4) 0.268(9) 0.219(7) 0.203(7) 0.000(5) 0.008(5)
C82 0.041(3) 0.092(4) 0.073(3) 0.027(3) 0.012(2) 0.013(2)
F24 0.098(4) 0.384(12) 0.060(3) 0.089(5) 0.011(3) 0.087(5)
C81 0.044(3) 0.119(4) 0.066(3) 0.041(3) 0.003(2) 0.012(3)
C85 0.045(3) 0.267(12) 0.124(7) 0.123(8) 0.014(4) 0.036(5)
C69 0.176(9) 0.079(5) 0.145(8) 0.010(5) -0.086(7) -0.043(5)
C61 0.077(4) 0.067(3) 0.059(3) -0.007(2) 0.001(3) -0.019(3)
C39 0.065(5) 0.105(6) 0.168(9) 0.034(6) -0.019(5) -0.016(4)

loop_
_atom_type_symbol
_atom_type_description
_atom_type_scat_dispersion_real
_atom_type_scat_dispersion_imag
_atom_type_scat_source
C C 0.0033 0.0016 'International Tables Vol C Tables 4.2.6.8 and 6.1.1.4'
H H 0.0000 0.0000 'International Tables Vol C Tables 4.2.6.8 and 6.1.1.4'
B B 0.0013 0.0007 'International Tables Vol C Tables 4.2.6.8 and 6.1.1.4'
N N 0.0061 0.0033 'International Tables Vol C Tables 4.2.6.8 and 6.1.1.4'
F F 0.0171 0.0103 'International Tables Vol C Tables 4.2.6.8 and 6.1.1.4'
Ni Ni 0.3393 1.1124 'International Tables Vol C Tables 4.2.6.8 and 6.1.1.4'

loop_
_geom_angle_atom_site_label_1
_geom_angle_atom_site_label_2
_geom_angle_atom_site_label_3
_geom_angle
_geom_angle_site_symmetry_1
_geom_angle_site_symmetry_3
_geom_angle_publ_flag
C28 Ni1 C1 178.69(19) . . ?
C1 N1 C2 111.5(3) . . ?
C1 N1 C4 127.3(3) . . ?
C2 N1 C4 121.2(3) . . ?
C1 N2 C3 112.2(3) . . ?
C1 N2 C16 127.3(3) . . ?
C3 N2 C16 120.6(3) . . ?
C59 C60 C55 122.5(4) . . ?
C59 C60 H60 118.7 . . ?
C55 C60 H60 118.7 . . ?
C21 C16 C17 123.8(4) . . ?
C21 C16 N2 118.8(4) . . ?
C17 C16 N2 117.1(3) . . ?
C64 C63 C68 115.7(4) . . ?
C64 C63 B1 123.1(4) . . ?
C68 C63 B1 121.2(4) . . ?
N1 C1 N2 103.2(3) . . ?
N1 C1 Ni1 127.2(3) . . ?
N2 C1 Ni1 129.4(3) . . ?
C59 C58 C57 118.8(4) . . ?
C59 C58 H58 120.6 . . ?
C57 C58 H58 120.6 . . ?
C60 C55 C56 115.4(4) . . ?
C60 C55 B1 124.5(4) . . ?
C56 C55 B1 120.0(3) . . ?
C56 C57 C58 120.1(3) . . ?
C56 C57 C61 119.7(3) . . ?
C58 C57 C61 120.2(3) . . ?
C58 C59 C60 120.8(4) . . ?
C58 C59 C62 119.8(4) . . ?
C60 C59 C62 119.4(4) . . ?
C76 C71 C72 115.5(4) . . ?
C76 C71 B1 122.7(4) . . ?
C72 C71 B1 121.8(4) . . ?
C20 C19 C18 120.3(4) . . ?
C20 C19 H19 119.9 . . ?
C18 C19 H19 119.9 . . ?
C28 N4 C29 111.9(4) . . ?
C28 N4 C31 127.5(4) . . ?
C29 N4 C31 120.4(4) . . ?
C5 C4 C9 123.3(4) . . ?
C5 C4 N1 118.0(4) . . ?
C9 C4 N1 118.4(4) . . ?
C28 N3 C30 112.5(4) . . ?
C28 N3 C43 127.3(4) . . ?
C30 N3 C43 120.1(4) . . ?
C16 C21 C20 116.8(4) . . ?
C16 C21 C25 122.6(4) . . ?
C20 C21 C25 120.5(4) . . ?
C82 C83 C84 120.8(4) . . ?
C82 C83 C86 120.0(4) . . ?
C84 C83 C86 119.2(4) . . ?
C18 C17 C16 116.0(4) . . ?
C18 C17 C22 121.5(4) . . ?
C16 C17 C22 122.5(4) . . ?
C74 C75 C76 120.7(4) . . ?
C74 C75 C78 119.3(4) . . ?
C76 C75 C78 120.0(4) . . ?
C75 C76 C71 122.7(4) . . ?
C75 C76 H76 118.7 . . ?
C71 C76 H76 118.7 . . ?
C67 C68 C63 122.0(4) . . ?
C67 C68 H68 119.0 . . ?
C63 C68 H68 119.0 . . ?
C19 C18 C17 121.8(4) . . ?
C19 C18 H18 119.1 . . ?
C17 C18 H18 119.1 . . ?
C19 C20 C21 121.2(4) . . ?
C19 C20 H20 119.4 . . ?
C21 C20 H20 119.4 . . ?
C57 C56 C55 122.4(4) . . ?
C57 C56 H56 118.8 . . ?
C55 C56 H56 118.8 . . ?
C8 C7 C6 120.1(4) . . ?
C8 C7 H7 120.0 . . ?
C6 C7 H7 120.0 . . ?
C7 C6 C5 121.9(4) . . ?
C7 C6 H6 119.0 . . ?
C5 C6 H6 119.0 . . ?
F2 C62 F3 107.9(5) . . ?
F2 C62 F1 103.3(4) . . ?
F3 C62 F1 103.1(4) . . ?
F2 C62 C59 114.3(4) . . ?
F3 C62 C59 113.3(4) . . ?
F1 C62 C59 113.9(4) . . ?
C8 C9 C4 116.7(4) . . ?
C8 C9 C13 119.8(4) . . ?
C4 C9 C13 123.5(4) . . ?
C4 C5 C6 116.3(4) . . ?
C4 C5 C10 122.6(4) . . ?
C6 C5 C10 121.0(4) . . ?
C72 C73 C74 120.2(4) . . ?
C72 C73 C77 121.1(4) . . ?
C74 C73 C77 118.6(4) . . ?
C73 C72 C71 122.3(4) . . ?
C73 C72 H72 118.9 . . ?
C71 C72 H72 118.9 . . ?
C26 C25 C21 110.8(4) . . ?
C26 C25 C27 107.3(5) . . ?
C21 C25 C27 113.0(4) . . ?
C26 C25 H25 108.5 . . ?
C21 C25 H25 108.5 . . ?
C27 C25 H25 108.5 . . ?
N3 C28 N4 102.4(4) . . ?
N3 C28 Ni1 129.6(3) . . ?
N4 C28 Ni1 127.9(3) . . ?
C75 C74 C73 118.7(4) . . ?
C75 C74 H74 120.7 . . ?
C73 C74 H74 120.7 . . ?
F17 C78 F18 109.7(5) . . ?
F17 C78 F16 105.3(5) . . ?
F18 C78 F16 102.6(4) . . ?
F17 C78 C75 114.6(4) . . ?
F18 C78 C75 113.0(4) . . ?
F16 C78 C75 110.9(5) . . ?
C36 C31 C32 123.3(5) . . ?
C36 C31 N4 117.8(5) . . ?
C32 C31 N4 118.7(4) . . ?
F13 C77 F15 107.6(5) . . ?
F13 C77 F14 103.8(4) . . ?
F15 C77 F14 103.8(4) . . ?
F13 C77 C73 113.2(4) . . ?
F15 C77 C73 114.3(4) . . ?
F14 C77 C73 113.1(4) . . ?
C35 C36 C31 117.0(5) . . ?
C35 C36 C40 121.6(4) . . ?
C31 C36 C40 121.4(4) . . ?
C66 C67 C68 120.9(4) . . ?
C66 C67 C70 119.7(5) . . ?
C68 C67 C70 119.5(5) . . ?
C7 C8 C9 121.6(4) . . ?
C7 C8 H8 119.2 . . ?
C9 C8 H8 119.2 . . ?
C48 C43 C44 123.8(5) . . ?
C48 C43 N3 119.3(5) . . ?
C44 C43 N3 116.5(5) . . ?
C79 B1 C55 110.9(3) . . ?
C79 B1 C63 108.2(3) . . ?
C55 B1 C63 108.2(3) . . ?
C79 B1 C71 110.9(3) . . ?
C55 B1 C71 108.3(3) . . ?
C63 B1 C71 110.4(3) . . ?
C23 C22 C17 111.2(4) . . ?
C23 C22 C24 110.4(4) . . ?
C17 C22 C24 113.2(4) . . ?
C23 C22 H22 107.2 . . ?
C17 C22 H22 107.2 . . ?
C24 C22 H22 107.2 . . ?
C43 C48 C47 116.8(5) . . ?
C43 C48 C52A 129.3(12) . . ?
C47 C48 C52A 113.8(12) . . ?
C43 C48 C52 119.5(6) . . ?
C47 C48 C52 123.7(7) . . ?
C65 C64 C63 122.6(4) . . ?
C65 C64 H64 118.7 . . ?
C63 C64 H64 118.7 . . ?
C2 C3 N2 105.9(4) . . ?
C2 C3 H3 127.1 . . ?
N2 C3 H3 127.1 . . ?
C15 C13 C9 114.5(4) . . ?
C15 C13 C14 107.8(7) . . ?
C9 C13 C14 110.0(4) . . ?
C15 C13 H13 108.1 . . ?
C9 C13 H13 108.1 . . ?
C14 C13 H13 108.1 . . ?
C34 C35 C36 120.9(5) . . ?
C34 C35 H35 119.5 . . ?
C36 C35 H35 119.5 . . ?
C5 C10 C12 111.0(4) . . ?
C5 C10 C11 113.1(4) . . ?
C12 C10 C11 107.2(5) . . ?
C5 C10 H10 108.5 . . ?
C12 C10 H10 108.5 . . ?
C11 C10 H10 108.5 . . ?
C3 C2 N1 107.3(4) . . ?
C3 C2 H2 126.4 . . ?
N1 C2 H2 126.4 . . ?
C67 C66 C65 118.2(4) . . ?
C67 C66 H66 120.9 . . ?
C65 C66 H66 120.9 . . ?
C33 C32 C31 117.4(5) . . ?
C33 C32 C37A 98.6(10) . . ?
C31 C32 C37A 143.5(10) . . ?
C33 C32 C37 126.1(6) . . ?
C31 C32 C37 116.6(5) . . ?
C46 C45 C44 121.2(5) . . ?
C46 C45 H45 119.4 . . ?
C44 C45 H45 119.4 . . ?
C45 C44 C43 115.8(5) . . ?
C45 C44 C49 121.0(5) . . ?
C43 C44 C49 123.2(5) . . ?
C36 C40 C41 110.5(4) . . ?
C36 C40 C42 114.2(4) . . ?
C41 C40 C42 109.1(5) . . ?
C36 C40 H40 107.6 . . ?
C41 C40 H40 107.6 . . ?
C42 C40 H40 107.6 . . ?
C46 C47 C48 121.1(6) . . ?
C46 C47 H47 119.5 . . ?
C48 C47 H47 119.5 . . ?
C64 C65 C66 120.6(4) . . ?
C64 C65 C69 118.7(4) . . ?
C66 C65 C69 120.6(4) . . ?
C34 C33 C32 120.3(6) . . ?
C34 C33 H33 119.8 . . ?
C32 C33 H33 119.8 . . ?
F8 C70 F7 106.7(6) . . ?
F8 C70 F9 104.5(5) . . ?
F7 C70 F9 103.9(6) . . ?
F8 C70 C67 113.6(5) . . ?
F7 C70 C67 113.3(5) . . ?
F9 C70 C67 114.0(6) . . ?
C45 C46 C47 121.3(6) . . ?
C45 C46 H46 119.4 . . ?
C47 C46 H46 119.4 . . ?
C33 C34 C35 121.2(5) . . ?
C33 C34 H34 119.4 . . ?
C35 C34 H34 119.4 . . ?
C40 C41 H41A 109.5 . . ?
C40 C41 H41B 109.5 . . ?
H41A C41 H41B 109.5 . . ?
C40 C41 H41C 109.5 . . ?
H41A C41 H41C 109.5 . . ?
H41B C41 H41C 109.5 . . ?
C44 C49 C51 113.4(5) . . ?
C44 C49 C50 111.6(5) . . ?
C51 C49 C50 109.1(5) . . ?
C44 C49 H49 107.5 . . ?
C51 C49 H49 107.5 . . ?
C50 C49 H49 107.5 . . ?
C22 C24 H24A 109.5 . . ?
C22 C24 H24B 109.5 . . ?
H24A C24 H24B 109.5 . . ?
C22 C24 H24C 109.5 . . ?
H24A C24 H24C 109.5 . . ?
H24B C24 H24C 109.5 . . ?
C40 C42 H42A 109.5 . . ?
C40 C42 H42B 109.5 . . ?
H42A C42 H42B 109.5 . . ?
C40 C42 H42C 109.5 . . ?
H42A C42 H42C 109.5 . . ?
H42B C42 H42C 109.5 . . ?
C30 C29 N4 107.0(4) . . ?
C30 C29 H29 126.5 . . ?
N4 C29 H29 126.5 . . ?
C29 C30 N3 106.2(4) . . ?
C29 C30 H30 126.9 . . ?
N3 C30 H30 126.9 . . ?
C25 C27 H27A 109.5 . . ?
C25 C27 H27B 109.5 . . ?
H27A C27 H27B 109.5 . . ?
C25 C27 H27C 109.5 . . ?
H27A C27 H27C 109.5 . . ?
H27B C27 H27C 109.5 . . ?
C38 C37 C39 111.8(4) . . ?
C38 C37 C32 111.1(6) . . ?
C39 C37 C32 111.4(5) . . ?
C38 C37 H37 107.4 . . ?
C39 C37 H37 107.4 . . ?
C32 C37 H37 107.4 . . ?
C53 C52 C54 111.9(5) . . ?
C53 C52 C48 108.4(9) . . ?
C54 C52 C48 109.6(10) . . ?
C53 C52 H52 109.0 . . ?
C54 C52 H52 109.0 . . ?
C48 C52 H52 109.0 . . ?
C49 C50 H50A 109.5 . . ?
C49 C50 H50B 109.5 . . ?
H50A C50 H50B 109.5 . . ?
C49 C50 H50C 109.5 . . ?
H50A C50 H50C 109.5 . . ?
H50B C50 H50C 109.5 . . ?
C22 C23 H23A 109.5 . . ?
C22 C23 H23B 109.5 . . ?
H23A C23 H23B 109.5 . . ?
C22 C23 H23C 109.5 . . ?
H23A C23 H23C 109.5 . . ?
H23B C23 H23C 109.5 . . ?
C10 C12 H12A 109.5 . . ?
C10 C12 H12B 109.5 . . ?
H12A C12 H12B 109.5 . . ?
C10 C12 H12C 109.5 . . ?
H12A C12 H12C 109.5 . . ?
H12B C12 H12C 109.5 . . ?
C10 C11 H11A 109.5 . . ?
C10 C11 H11B 109.5 . . ?
H11A C11 H11B 109.5 . . ?
C10 C11 H11C 109.5 . . ?
H11A C11 H11C 109.5 . . ?
H11B C11 H11C 109.5 . . ?
C13 C15 H15A 109.5 . . ?
C13 C15 H15B 109.5 . . ?
H15A C15 H15B 109.5 . . ?
C13 C15 H15C 109.5 . . ?
H15A C15 H15C 109.5 . . ?
H15B C15 H15C 109.5 . . ?
C49 C51 H51A 109.5 . . ?
C49 C51 H51B 109.5 . . ?
H51A C51 H51B 109.5 . . ?
C49 C51 H51C 109.5 . . ?
H51A C51 H51C 109.5 . . ?
H51B C51 H51C 109.5 . . ?
C25 C26 H26A 109.5 . . ?
C25 C26 H26B 109.5 . . ?
H26A C26 H26B 109.5 . . ?
C25 C26 H26C 109.5 . . ?
H26A C26 H26C 109.5 . . ?
H26B C26 H26C 109.5 . . ?
C37 C38 H38A 109.5 . . ?
C37 C38 H38B 109.5 . . ?
H38A C38 H38B 109.5 . . ?
C37 C38 H38C 109.5 . . ?
H38A C38 H38C 109.5 . . ?
H38B C38 H38C 109.5 . . ?
C52 C54 H54A 109.5 . . ?
C52 C54 H54B 109.5 . . ?
H54A C54 H54B 109.5 . . ?
C52 C54 H54C 109.5 . . ?
H54A C54 H54C 109.5 . . ?
H54B C54 H54C 109.5 . . ?
C13 C14 H14A 109.5 . . ?
C13 C14 H14B 109.5 . . ?
H14A C14 H14B 109.5 . . ?
C13 C14 H14C 109.5 . . ?
H14A C14 H14C 109.5 . . ?
H14B C14 H14C 109.5 . . ?
C52 C53 H53A 109.5 . . ?
C52 C53 H53B 109.5 . . ?
H53A C53 H53B 109.5 . . ?
C52 C53 H53C 109.5 . . ?
H53A C53 H53C 109.5 . . ?
H53B C53 H53C 109.5 . . ?
C83 C84 C79 122.8(4) . . ?
C83 C84 H84 118.6 . . ?
C79 C84 H84 118.6 . . ?
C80 C79 C84 115.3(4) . . ?
C80 C79 B1 121.7(4) . . ?
C84 C79 B1 122.8(4) . . ?
F19 C86 F20 104.7(4) . . ?
F19 C86 F21 105.5(4) . . ?
F20 C86 F21 106.9(4) . . ?
F19 C86 C83 114.2(4) . . ?
F20 C86 C83 113.1(4) . . ?
F21 C86 C83 111.8(4) . . ?
C79 C80 C81 122.5(4) . . ?
C79 C80 H80 118.8 . . ?
C81 C80 H80 118.8 . . ?
C83 C82 C81 117.9(4) . . ?
C83 C82 H82 121.0 . . ?
C81 C82 H82 121.0 . . ?
C82 C81 C80 120.5(4) . . ?
C82 C81 C85 120.5(4) . . ?
C80 C81 C85 118.8(3) . . ?
F23A C85 F24A 109.3(5) . . ?
F23A C85 F22A 95.8(15) . . ?
F24A C85 F22A 107.9(5) . . ?
F22 C85 F23 107.3(4) . . ?
F22 C85 F24 105.9(4) . . ?
F23 C85 F24 105.3(4) . . ?
F23A C85 C81 115.0(5) . . ?
F24A C85 C81 114.4(5) . . ?
F22 C85 C81 113.5(4) . . ?
F22A C85 C81 112.7(5) . . ?
F23 C85 C81 112.2(4) . . ?
F24 C85 C81 112.0(4) . . ?
F11 C69 F10 107.4(4) . . ?
F11A C69 F12A 107.4(5) . . ?
F11 C69 F12 107.0(4) . . ?
F10 C69 F12 105.9(4) . . ?
F11A C69 F10A 107.0(5) . . ?
F12A C69 F10A 106.2(5) . . ?
F11A C69 C65 113.2(5) . . ?
F11 C69 C65 111.6(4) . . ?
F10 C69 C65 113.1(4) . . ?
F12A C69 C65 111.6(5) . . ?
F12 C69 C65 111.4(4) . . ?
F10A C69 C65 111.1(5) . . ?
F4 C61 F6 107.7(4) . . ?
F5A C61 F4A 106.9(4) . . ?
F5A C61 F6A 106.8(4) . . ?
F4A C61 F6A 105.7(4) . . ?
F4 C61 F5 107.2(4) . . ?
F6 C61 F5 103.0(3) . . ?
F4 C61 C57 113.0(3) . . ?
F5A C61 C57 112.9(4) . . ?
F6 C61 C57 113.0(3) . . ?
F4A C61 C57 111.9(4) . . ?
F6A C61 C57 112.1(4) . . ?
F5 C61 C57 112.1(3) . . ?
C48 C52A C53A 123(2) . . ?
C48 C52A C54A 114(2) . . ?
C53A C52A C54A 111.8(5) . . ?
C48 C52A H52A 101.3 . . ?
C53A C52A H52A 101.3 . . ?
C54A C52A H52A 101.3 . . ?
C52A C54A H54D 109.5 . . ?
C52A C54A H54E 109.5 . . ?
H54D C54A H54E 109.5 . . ?
C52A C54A H54F 109.5 . . ?
H54D C54A H54F 109.5 . . ?
H54E C54A H54F 109.5 . . ?
C52A C53A H53D 109.5 . . ?
C52A C53A H53E 109.5 . . ?
H53D C53A H53E 109.5 . . ?
C52A C53A H53F 109.5 . . ?
H53D C53A H53F 109.5 . . ?
H53E C53A H53F 109.5 . . ?
C39A C37A C38A 111.9(5) . . ?
C39A C37A C32 130.2(16) . . ?
C38A C37A C32 107.7(15) . . ?
C39A C37A H37A 100.6 . . ?
C38A C37A H37A 100.6 . . ?
C32 C37A H37A 100.6 . . ?
C37A C38A H38D 109.5 . . ?
C37A C38A H38E 109.5 . . ?
H38D C38A H38E 109.5 . . ?
C37A C38A H38F 109.5 . . ?
H38D C38A H38F 109.5 . . ?
H38E C38A H38F 109.5 . . ?
C37A C39A H39A 109.5 . . ?
C37A C39A H39B 109.5 . . ?
H39A C39A H39B 109.5 . . ?
C37A C39A H39C 109.5 . . ?
H39A C39A H39C 109.5 . . ?
H39B C39A H39C 109.5 . . ?
C37 C39 H39D 109.5 . . ?
C37 C39 H39E 109.5 . . ?
H39D C39 H39E 109.5 . . ?
C37 C39 H39F 109.5 . . ?
H39D C39 H39F 109.5 . . ?
H39E C39 H39F 109.5 . . ?

loop_
_geom_bond_atom_site_label_1
_geom_bond_atom_site_label_2
_geom_bond_distance
_geom_bond_site_symmetry_2
_geom_bond_publ_flag
Ni1 C28 1.936(4) . ?
Ni1 C1 1.944(4) . ?
N1 C1 1.364(5) . ?
N1 C2 1.373(5) . ?
N1 C4 1.447(5) . ?
N2 C1 1.367(5) . ?
N2 C3 1.376(5) . ?
N2 C16 1.462(5) . ?
F15 C77 1.320(6) . ?
F18 C78 1.300(6) . ?
F14 C77 1.337(6) . ?
F13 C77 1.314(6) . ?
C60 C59 1.393(5) . ?
C60 C55 1.396(5) . ?
C60 H60 0.9500 . ?
F17 C78 1.289(6) . ?
F16 C78 1.354(6) . ?
C16 C21 1.398(6) . ?
C16 C17 1.403(5) . ?
F3 C62 1.283(5) . ?
F2 C62 1.280(5) . ?
C63 C64 1.389(6) . ?
C63 C68 1.406(6) . ?
C63 B1 1.658(6) . ?
C58 C59 1.371(6) . ?
C58 C57 1.394(5) . ?
C58 H58 0.9500 . ?
C55 C56 1.411(5) . ?
C55 B1 1.641(6) . ?
C57 C56 1.389(5) . ?
C57 C61 1.498(4) . ?
C59 C62 1.488(6) . ?
F6 C61 1.342(4) . ?
F1 C62 1.306(5) . ?
C71 C76 1.396(6) . ?
C71 C72 1.411(6) . ?
C71 B1 1.658(6) . ?
C19 C20 1.376(6) . ?
C19 C18 1.380(6) . ?
C19 H19 0.9500 . ?
N4 C28 1.372(6) . ?
N4 C29 1.382(6) . ?
N4 C31 1.447(6) . ?
C4 C5 1.395(6) . ?
C4 C9 1.407(6) . ?
N3 C28 1.369(6) . ?
N3 C30 1.383(6) . ?
N3 C43 1.450(6) . ?
C21 C20 1.401(6) . ?
C21 C25 1.517(6) . ?
C83 C82 1.380(6) . ?
C83 C84 1.392(6) . ?
C83 C86 1.488(6) . ?
C17 C18 1.401(6) . ?
C17 C22 1.513(6) . ?
C75 C74 1.373(6) . ?
C75 C76 1.394(6) . ?
C75 C78 1.503(7) . ?
C76 H76 0.9500 . ?
C68 C67 1.388(6) . ?
C68 H68 0.9500 . ?
C18 H18 0.9500 . ?
C20 H20 0.9500 . ?
C56 H56 0.9500 . ?
C7 C8 1.370(6) . ?
C7 C6 1.373(6) . ?
C7 H7 0.9500 . ?
C6 C5 1.402(6) . ?
C6 H6 0.9500 . ?
F10 C69 1.330(4) . ?
F5 C61 1.345(4) . ?
C9 C8 1.395(6) . ?
C9 C13 1.521(6) . ?
F8 C70 1.295(8) . ?
C5 C10 1.511(6) . ?
C73 C72 1.392(6) . ?
C73 C74 1.397(6) . ?
C73 C77 1.489(7) . ?
C72 H72 0.9500 . ?
C25 C26 1.496(7) . ?
C25 C27 1.529(7) . ?
C25 H25 1.0000 . ?
F7 C70 1.296(7) . ?
F9 C70 1.321(7) . ?
C74 H74 0.9500 . ?
C31 C36 1.394(6) . ?
C31 C32 1.400(7) . ?
C36 C35 1.394(6) . ?
C36 C40 1.508(7) . ?
C67 C66 1.370(7) . ?
C67 C70 1.491(7) . ?
C8 H8 0.9500 . ?
C43 C48 1.375(8) . ?
C43 C44 1.416(7) . ?
B1 C79 1.640(6) . ?
C22 C23 1.488(7) . ?
C22 C24 1.518(6) . ?
C22 H22 1.0000 . ?
C48 C47 1.387(8) . ?
C48 C52A 1.47(3) . ?
C48 C52 1.569(13) . ?
C64 C65 1.374(6) . ?
C64 H64 0.9500 . ?
C3 C2 1.356(6) . ?
C3 H3 0.9500 . ?
C13 C15 1.474(7) . ?
C13 C14 1.522(8) . ?
C13 H13 1.0000 . ?
C35 C34 1.380(8) . ?
C35 H35 0.9500 . ?
C10 C12 1.522(6) . ?
C10 C11 1.529(7) . ?
C10 H10 1.0000 . ?
C2 H2 0.9500 . ?
C66 C65 1.396(6) . ?
C66 H66 0.9500 . ?
C32 C33 1.397(8) . ?
C32 C37A 1.523(5) . ?
C32 C37 1.559(8) . ?
C45 C46 1.357(8) . ?
C45 C44 1.393(7) . ?
C45 H45 0.9500 . ?
C44 C49 1.496(8) . ?
C40 C41 1.524(7) . ?
C40 C42 1.547(7) . ?
C40 H40 1.0000 . ?
C47 C46 1.368(8) . ?
C47 H47 0.9500 . ?
C65 C69 1.507(5) . ?
C33 C34 1.376(8) . ?
C33 H33 0.9500 . ?
F4 C61 1.317(4) . ?
C46 H46 0.9500 . ?
C34 H34 0.9500 . ?
F11 C69 1.330(4) . ?
C41 H41A 0.9800 . ?
C41 H41B 0.9800 . ?
C41 H41C 0.9800 . ?
C49 C51 1.524(8) . ?
C49 C50 1.526(7) . ?
C49 H49 1.0000 . ?
C24 H24A 0.9800 . ?
C24 H24B 0.9800 . ?
C24 H24C 0.9800 . ?
C42 H42A 0.9800 . ?
C42 H42B 0.9800 . ?
C42 H42C 0.9800 . ?
C29 C30 1.346(8) . ?
C29 H29 0.9500 . ?
C30 H30 0.9500 . ?
C27 H27A 0.9800 . ?
C27 H27B 0.9800 . ?
C27 H27C 0.9800 . ?
C37 C38 1.514(4) . ?
C37 C39 1.525(4) . ?
C37 H37 1.0000 . ?
C52 C53 1.514(5) . ?
C52 C54 1.516(5) . ?
C52 H52 1.0000 . ?
C50 H50A 0.9800 . ?
C50 H50B 0.9800 . ?
C50 H50C 0.9800 . ?
C23 H23A 0.9800 . ?
C23 H23B 0.9800 . ?
C23 H23C 0.9800 . ?
C12 H12A 0.9800 . ?
C12 H12B 0.9800 . ?
C12 H12C 0.9800 . ?
F12 C69 1.343(4) . ?
C11 H11A 0.9800 . ?
C11 H11B 0.9800 . ?
C11 H11C 0.9800 . ?
C15 H15A 0.9800 . ?
C15 H15B 0.9800 . ?
C15 H15C 0.9800 . ?
C51 H51A 0.9800 . ?
C51 H51B 0.9800 . ?
C51 H51C 0.9800 . ?
C26 H26A 0.9800 . ?
C26 H26B 0.9800 . ?
C26 H26C 0.9800 . ?
C38 H38A 0.9800 . ?
C38 H38B 0.9800 . ?
C38 H38C 0.9800 . ?
C54 H54A 0.9800 . ?
C54 H54B 0.9800 . ?
C54 H54C 0.9800 . ?
C14 H14A 0.9800 . ?
C14 H14B 0.9800 . ?
C14 H14C 0.9800 . ?
C53 H53A 0.9800 . ?
C53 H53B 0.9800 . ?
C53 H53C 0.9800 . ?
F19 C86 1.324(5) . ?
F21 C86 1.341(5) . ?
F20 C86 1.338(5) . ?
C84 C79 1.397(5) . ?
C84 H84 0.9500 . ?
C79 C80 1.397(6) . ?
F22 C85 1.331(4) . ?
C80 C81 1.397(6) . ?
C80 H80 0.9500 . ?
F23 C85 1.343(4) . ?
C82 C81 1.394(6) . ?
C82 H82 0.9500 . ?
F24 C85 1.352(4) . ?
C81 C85 1.489(5) . ?
C85 F23A 1.318(5) . ?
C85 F24A 1.325(5) . ?
C85 F22A 1.340(5) . ?
C69 F11A 1.324(5) . ?
C69 F12A 1.342(5) . ?
C69 F10A 1.347(5) . ?
F6A C61 1.343(4) . ?
C61 F5A 1.332(4) . ?
C61 F4A 1.343(4) . ?
C52A C53A 1.520(5) . ?
C52A C54A 1.520(5) . ?
C52A H52A 1.0000 . ?
C54A H54D 0.9800 . ?
C54A H54E 0.9800 . ?
C54A H54F 0.9800 . ?
C53A H53D 0.9800 . ?
C53A H53E 0.9800 . ?
C53A H53F 0.9800 . ?
C37A C39A 1.520(5) . ?
C37A C38A 1.522(5) . ?
C37A H37A 1.0000 . ?
C38A H38D 0.9800 . ?
C38A H38E 0.9800 . ?
C38A H38F 0.9800 . ?
C39A H39A 0.9800 . ?
C39A H39B 0.9800 . ?
C39A H39C 0.9800 . ?
C39 H39D 0.9800 . ?
C39 H39E 0.9800 . ?
C39 H39F 0.9800 . ?
